data_9011164
loop_
_publ_author_name
'Grey, I. E.'
'Lloyd, D. J.'

_publ_section_title
;
 The crystal structure of senaite
;
_journal_name_full 'Acta Crystallographica, Section B'
_journal_page_first 1509
_journal_page_last 1513
_journal_paper_doi 10.1107/S0567740876012478
_journal_volume 32
_journal_year 1976
_chemical_compound_source 'Diamantina region, Brazil'
_chemical_formula_sum 'Fe6.34 Mn O38 Pb0.83 Ti13.66'
_chemical_name_mineral Senaite
_space_group_IT_number 148
_symmetry_space_group_name_Hall '-P 3*'
_symmetry_space_group_name_H-M 'R -3 :R'
_cell_angle_alpha 69.020
_cell_angle_beta 69.020
_cell_angle_gamma 69.020
_cell_length_a 9.172
_cell_length_b 9.172
_cell_length_c 9.172
_cell_formula_units_Z 1
_cell_volume 648.885
_database_code_amcsd 0009559
_exptl_crystal_density_diffrn 4.716
_cod_original_sg_symbol_H-M 'R -3'
_cod_original_formula_sum 'Pb.83 Ti13.66 Fe6.34 Mn O38'
_cod_database_code 9011164

loop_
_space_group_symop_operation_xyz
x,y,z
-z,-x,-y
y,z,x
-x,-y,-z
z,x,y
-y,-z,-x

loop_
_atom_site_label
_atom_site_fract_x
_atom_site_fract_y
_atom_site_fract_z
_atom_site_occupancy
_atom_site_U_iso_or_equiv
PbM0 0.00000 0.00000 0.00000 0.83000 0.02698
TiM3 0.34860 0.01900 0.12630 0.27670 0.00545
FeM3 0.34860 0.01900 0.12630 0.72330 0.00545
TiM4 0.30760 0.14940 0.71840 1.00000 0.00785
TiM5 0.47370 0.64120 0.08400 1.00000 0.00735
FeM2 0.31010 0.31010 0.31010 1.00000 0.00671
MnM1 0.50000 0.50000 0.50000 1.00000 0.00595
O1 0.30130 0.37710 0.62800 1.00000 0.00899
O2 0.14920 0.94130 0.23940 1.00000 0.00811
O3 0.91760 0.30300 0.45900 1.00000 0.01330
O4 0.14260 0.99090 0.51270 1.00000 0.01279
O5 0.39330 0.13390 0.48740 1.00000 0.02115
O6 0.70910 0.07180 0.24530 1.00000 0.01077
O7 0.21340 0.21340 0.21340 1.00000 0.02001

loop_
_cod_related_entry_id
_cod_related_entry_database
_cod_related_entry_code
1 AMCSD 0009559
